data_8103175
loop_
_publ_author_name
'Jaeun Kang'
'Inhae Park'
'Youngbum Kwak'
'Yeonsun Jung'
'Seonhong Kim'
'Yumi Lee'
'Hoseop Yun'
'Junghwan Do'

_publ_contact_author
;
  J. Do
;
_publ_section_title
;
 Crystal structure of dichlorobis(dimethylsulfoxide-O)bis(isonicotinic
 acid-N)copper(II) --- dimethylsulfoxide (1:2),
 [CuCl2(C6H5NO2)2(C2H6OS)2]2 &#x00B7; 2C2H6OS
;
_journal_issue 3
_journal_name_full 'Zeitschrift f\"ur Kristallographie - New Crystal Structures'
_journal_page_first 311
_journal_volume 226
_journal_year 2011
_chemical_formula_structural '[Cu Cl2 (C6 H5 N O2)2 (C2 H6 O S)2] 2(C2 H6 O S)'
_chemical_formula_sum 'C20 H34 Cl2 Cu N2 O8 S4'
_chemical_formula_weight 693.17
_chemical_name_systematic
; 
Dichloro-bis(dimethylsulfoxide-O)-bis(isonicotinic acid-N)-copper(II) 
dimethylsulfoxide solvate 
;
_space_group_IT_number 2
_symmetry_cell_setting triclinic
_symmetry_space_group_name_Hall '-P 1'
_symmetry_space_group_name_H-M 'P -1'
_atom_sites_solution_hydrogens geom
_atom_sites_solution_primary direct
_atom_sites_solution_secondary difmap
_audit_creation_method SHELXL-97
_cell_angle_alpha 71.575(14)
_cell_angle_beta 84.510(15)
_cell_angle_gamma 77.470(17)
_cell_formula_units_Z 1
_cell_length_a 7.105(5)
_cell_length_b 10.578(7)
_cell_length_c 11.007(7)
_cell_measurement_temperature 296(2)
_cell_volume 765.8(9)
_computing_cell_refinement 'RapidAuto (Rigaku, 2005)'
_computing_data_collection 'RapidAuto (Rigaku, 2005)'
_computing_data_reduction 'RapidAuto (Rigaku, 2005)'
_computing_molecular_graphics 'Diamond [5]'
_computing_structure_refinement 'SHELXL-97 (Sheldrick, 1997)[4]'
_computing_structure_solution 'SHELXS-97 (Sheldrick, 1997)[4]'
_diffrn_ambient_temperature 296(2)
_diffrn_measured_fraction_theta_full 0.973
_diffrn_measured_fraction_theta_max 0.973
_diffrn_measurement_device_type 'three-circle diffractometer'
_diffrn_measurement_method 'Regaku R-AXIS RAPID diffractometer'
_diffrn_radiation_monochromator graphite
_diffrn_radiation_source 'fine-focus sealed tube'
_diffrn_radiation_type MoK\a
_diffrn_radiation_wavelength 0.71073
_diffrn_reflns_av_R_equivalents 0.0677
_diffrn_reflns_av_sigmaI/netI 0.1530
_diffrn_reflns_limit_h_max 8
_diffrn_reflns_limit_h_min -9
_diffrn_reflns_limit_k_max 13
_diffrn_reflns_limit_k_min -13
_diffrn_reflns_limit_l_max 14
_diffrn_reflns_limit_l_min -14
_diffrn_reflns_number 6323
_diffrn_reflns_theta_full 27.48
_diffrn_reflns_theta_max 27.48
_diffrn_reflns_theta_min 3.24
_exptl_absorpt_coefficient_mu 1.203
_exptl_absorpt_correction_T_max 0.8125
_exptl_absorpt_correction_T_min 0.6257
_exptl_absorpt_correction_type multi-scan
_exptl_absorpt_process_details 'ABSCOR (Higashi, 1995)'
_exptl_crystal_colour Green
_exptl_crystal_density_diffrn 1.503
_exptl_crystal_density_method 'not measured'
_exptl_crystal_description rod
_exptl_crystal_F_000 359
_exptl_crystal_size_max 0.43
_exptl_crystal_size_mid 0.20
_exptl_crystal_size_min 0.18
_refine_diff_density_max 0.716
_refine_diff_density_min -0.718
_refine_diff_density_rms 0.129
_refine_ls_extinction_method none
_refine_ls_goodness_of_fit_ref 0.911
_refine_ls_hydrogen_treatment constr
_refine_ls_matrix_type full
_refine_ls_number_parameters 174
_refine_ls_number_reflns 3417
_refine_ls_number_restraints 0
_refine_ls_restrained_S_all 0.911
_refine_ls_R_factor_all 0.1256
_refine_ls_R_factor_gt 0.0497
_refine_ls_shift/su_max 0.001
_refine_ls_shift/su_mean 0.000
_refine_ls_structure_factor_coef Fsqd
_refine_ls_weighting_details 'calc w=1/[\s^2^(Fo^2^)+(0.0712P)^2^+0.0000P] where P=(Fo^2^+2Fc^2^)/3'
_refine_ls_weighting_scheme calc
_refine_ls_wR_factor_gt 0.1219
_refine_ls_wR_factor_ref 0.1548
_reflns_number_gt 1715
_reflns_number_total 3417
_reflns_threshold_expression >2sigma(I)
_cod_data_source_file 1267-3451.cff
_cod_data_source_block l
_cod_depositor_comments
;
The following automatic conversions were performed:
'_publ_contact_autor' tag replaced with '_publ_contact_author'.

Automatic conversion script
Id: cif_correct_tags 1440 2010-10-19 06:21:57Z saulius 
;
_cod_original_cell_volume 765.8(8)
_cod_original_sg_symbol_H-M P-1
_cod_database_code 8103175

loop_
_symmetry_equiv_pos_as_xyz
'x, y, z'
'-x, -y, -z'

loop_
_atom_site_label
_atom_site_type_symbol
_atom_site_fract_x
_atom_site_fract_y
_atom_site_fract_z
_atom_site_U_iso_or_equiv
_atom_site_adp_type
_atom_site_occupancy
_atom_site_symmetry_multiplicity
_atom_site_calc_flag
_atom_site_refinement_flags
Cu1 Cu 0.0000 0.5000 0.0000 0.0380(3) Uani 1 2 d S
Cl1 Cl 0.10823(17) 0.68393(14) 0.02365(9) 0.0456(4) Uani 1 1 d .
O1 O 0.4748(5) 0.1244(4) 0.5652(2) 0.0560(12) Uani 1 1 d .
O2 O 0.7173(5) 0.1839(5) 0.4325(3) 0.0711(15) Uani 1 1 d .
H2 H 0.7748 0.1626 0.4994 0.107 Uiso 1 1 calc R
N1 N 0.1711(5) 0.3768(4) 0.1398(3) 0.0383(10) Uani 1 1 d .
C1 C 0.1018(6) 0.3120(6) 0.2568(4) 0.0410(13) Uani 1 1 d .
H1 H -0.0302 0.3142 0.2678 0.049 Uiso 1 1 calc R
C2 C 0.3654(6) 0.3618(5) 0.1264(3) 0.0394(13) Uani 1 1 d .
H2A H 0.4178 0.4003 0.0458 0.047 Uiso 1 1 calc R
C3 C 0.2173(6) 0.2432(5) 0.3596(3) 0.0376(12) Uani 1 1 d .
H3 H 0.1629 0.2020 0.4386 0.045 Uiso 1 1 calc R
C4 C 0.4889(6) 0.2936(6) 0.2240(3) 0.0405(13) Uani 1 1 d .
H4 H 0.6213 0.2863 0.2094 0.049 Uiso 1 1 calc R
C5 C 0.4148(6) 0.2351(5) 0.3456(3) 0.0369(12) Uani 1 1 d .
C6 C 0.5352(6) 0.1741(5) 0.4591(4) 0.0391(12) Uani 1 1 d .
S1 S 0.6777(2) 0.63903(16) 0.21450(11) 0.0508(4) Uani 1 1 d .
O3 O -0.2606(5) 0.5244(4) 0.1590(3) 0.0476(10) Uani 1 1 d .
C7 C 0.4585(8) 0.6100(8) 0.3023(5) 0.0689(19) Uani 1 1 d .
H7A H 0.3646 0.6098 0.2452 0.103 Uiso 1 1 calc R
H7B H 0.4109 0.6809 0.3409 0.103 Uiso 1 1 calc R
H7C H 0.4823 0.5238 0.3678 0.103 Uiso 1 1 calc R
C8 C 0.8289(8) 0.6028(8) 0.3461(5) 0.0667(19) Uani 1 1 d .
H8A H 0.8231 0.5140 0.4037 0.100 Uiso 1 1 calc R
H8B H 0.7859 0.6693 0.3905 0.100 Uiso 1 1 calc R
H8C H 0.9594 0.6057 0.3151 0.100 Uiso 1 1 calc R
S2 S 0.96363(19) 0.00780(16) 0.72597(10) 0.0522(4) Uani 1 1 d .
O4 O 0.0843(5) -0.1438(5) 0.3759(3) 0.0659(14) Uani 1 1 d .
C9 C -0.1482(8) -0.0243(7) 0.1875(4) 0.0601(17) Uani 1 1 d .
H9A H -0.2565 -0.0443 0.2441 0.090 Uiso 1 1 calc R
H9B H -0.1015 -0.0967 0.1507 0.090 Uiso 1 1 calc R
H9C H -0.1871 0.0592 0.1205 0.090 Uiso 1 1 calc R
C10 C 0.2278(8) -0.0086(8) 0.1580(4) 0.075(2) Uani 1 1 d .
H10A H 0.2028 0.0737 0.0877 0.112 Uiso 1 1 calc R
H10B H 0.2376 -0.0853 0.1273 0.112 Uiso 1 1 calc R
H10C H 0.3467 -0.0145 0.1961 0.112 Uiso 1 1 calc R

loop_
_atom_site_aniso_label
_atom_site_aniso_U_11
_atom_site_aniso_U_22
_atom_site_aniso_U_33
_atom_site_aniso_U_23
_atom_site_aniso_U_13
_atom_site_aniso_U_12
Cu1 0.0432(4) 0.0321(6) 0.0349(4) -0.0018(3) -0.0121(3) -0.0074(4)
Cl1 0.0531(7) 0.0389(8) 0.0446(5) -0.0076(5) -0.0072(5) -0.0141(6)
O1 0.059(2) 0.070(3) 0.0310(14) -0.0031(15) 0.0009(14) -0.015(2)
O2 0.0371(17) 0.126(5) 0.0370(15) -0.004(2) -0.0111(14) -0.015(2)
N1 0.045(2) 0.032(3) 0.0355(15) -0.0035(15) -0.0070(15) -0.010(2)
C1 0.038(2) 0.045(4) 0.040(2) -0.009(2) -0.0033(18) -0.013(3)
C2 0.035(2) 0.048(4) 0.0302(18) -0.0021(19) -0.0083(17) -0.008(2)
C3 0.035(2) 0.039(3) 0.0321(18) 0.0014(18) -0.0075(17) -0.009(2)
C4 0.035(2) 0.045(4) 0.0368(19) -0.0047(19) -0.0068(18) -0.006(2)
C5 0.043(2) 0.034(3) 0.0329(18) -0.0090(18) -0.0037(18) -0.005(2)
C6 0.037(2) 0.036(3) 0.037(2) -0.008(2) -0.0094(18) 0.005(2)
S1 0.0581(8) 0.0419(10) 0.0487(6) -0.0110(6) -0.0060(6) -0.0045(7)
O3 0.054(2) 0.052(3) 0.0391(14) -0.0170(15) -0.0035(14) -0.009(2)
C7 0.063(4) 0.073(6) 0.076(3) -0.037(3) 0.008(3) -0.009(4)
C8 0.064(3) 0.080(6) 0.065(3) -0.032(3) -0.013(3) -0.013(4)
S2 0.0573(8) 0.0570(11) 0.0458(6) -0.0165(6) -0.0032(6) -0.0167(8)
O4 0.064(2) 0.085(4) 0.0410(15) 0.0035(18) -0.0123(16) -0.029(3)
C9 0.071(4) 0.050(4) 0.051(2) 0.002(2) -0.016(2) -0.016(3)
C10 0.063(4) 0.099(7) 0.051(3) -0.005(3) 0.005(3) -0.022(4)

loop_
_atom_type_symbol
_atom_type_description
_atom_type_scat_dispersion_real
_atom_type_scat_dispersion_imag
_atom_type_scat_source
C C 0.0033 0.0016 'International Tables Vol C Tables 4.2.6.8 and 6.1.1.4'
H H 0.0000 0.0000 'International Tables Vol C Tables 4.2.6.8 and 6.1.1.4'
N N 0.0061 0.0033 'International Tables Vol C Tables 4.2.6.8 and 6.1.1.4'
O O 0.0106 0.0060 'International Tables Vol C Tables 4.2.6.8 and 6.1.1.4'
Cl Cl 0.1484 0.1585 'International Tables Vol C Tables 4.2.6.8 and 6.1.1.4'
Cu Cu 0.3201 1.2651 'International Tables Vol C Tables 4.2.6.8 and 6.1.1.4'
S S 0.1246 0.1234 'International Tables Vol C Tables 4.2.6.8 and 6.1.1.4'

loop_
_geom_angle_atom_site_label_1
_geom_angle_atom_site_label_2
_geom_angle_atom_site_label_3
_geom_angle
_geom_angle_site_symmetry_1
_geom_angle_site_symmetry_3
N1 Cu1 N1 180.00(14) . 2_565
N1 Cu1 Cl1 89.02(11) . .
N1 Cu1 Cl1 90.98(11) 2_565 .
N1 Cu1 Cl1 90.98(11) . 2_565
N1 Cu1 Cl1 89.02(11) 2_565 2_565
Cl1 Cu1 Cl1 180.0 . 2_565
N1 Cu1 O3 90.39(14) . 2_565
N1 Cu1 O3 89.61(14) 2_565 2_565
Cl1 Cu1 O3 89.75(9) . 2_565
Cl1 Cu1 O3 90.25(9) 2_565 2_565
N1 Cu1 O3 89.61(14) . .
N1 Cu1 O3 90.39(14) 2_565 .
Cl1 Cu1 O3 90.25(9) . .
Cl1 Cu1 O3 89.75(9) 2_565 .
O3 Cu1 O3 180.00(12) 2_565 .
C6 O2 H2 109.5 . .
C2 N1 C1 116.0(4) . .
C2 N1 Cu1 121.2(2) . .
C1 N1 Cu1 122.5(3) . .
N1 C1 C3 123.1(4) . .
N1 C1 Cu1 34.6(2) . .
C3 C1 Cu1 156.6(3) . .
N1 C1 H1 118.5 . .
C3 C1 H1 118.5 . .
Cu1 C1 H1 84.3 . .
N1 C2 C4 123.9(3) . .
N1 C2 Cu1 35.46(18) . .
C4 C2 Cu1 158.4(3) . .
N1 C2 H2A 118.1 . .
C4 C2 H2A 118.1 . .
Cu1 C2 H2A 83.0 . .
C1 C3 C5 120.0(3) . .
C1 C3 Cu1 16.00(18) . .
C5 C3 Cu1 104.5(2) . .
C1 C3 H3 120.0 . .
C5 C3 H3 120.0 . .
Cu1 C3 H3 135.3 . .
C2 C4 C5 119.4(4) . .
C2 C4 Cu1 14.8(2) . .
C5 C4 Cu1 105.0(3) . .
C2 C4 H4 120.3 . .
C5 C4 H4 120.3 . .
Cu1 C4 H4 134.5 . .
C3 C5 C4 117.5(4) . .
C3 C5 C6 119.6(3) . .
C4 C5 C6 122.8(4) . .
O1 C6 O2 123.2(4) . .
O1 C6 C5 124.2(4) . .
O2 C6 C5 112.6(3) . .
O3 S1 C8 106.5(3) 1_655 .
O3 S1 C7 105.2(3) 1_655 .
C8 S1 C7 98.6(3) . .
O3 S1 Cu1 33.17(11) 1_655 1_655
C8 S1 Cu1 101.3(2) . 1_655
C7 S1 Cu1 137.8(2) . 1_655
S1 O3 Cu1 127.40(17) 1_455 .
S1 C7 H7A 109.5 . .
S1 C7 H7B 109.5 . .
H7A C7 H7B 109.5 . .
S1 C7 H7C 109.5 . .
H7A C7 H7C 109.5 . .
H7B C7 H7C 109.5 . .
S1 C8 H8A 109.5 . .
S1 C8 H8B 109.5 . .
H8A C8 H8B 109.5 . .
S1 C8 H8C 109.5 . .
H8A C8 H8C 109.5 . .
H8B C8 H8C 109.5 . .
O4 S2 C9 104.6(2) 2_656 2_656
O4 S2 C10 105.1(3) 2_656 2_656
C9 S2 C10 99.3(3) 2_656 2_656
S2 C9 H9A 109.5 2_656 .
S2 C9 H9B 109.5 2_656 .
H9A C9 H9B 109.5 . .
S2 C9 H9C 109.5 2_656 .
H9A C9 H9C 109.5 . .
H9B C9 H9C 109.5 . .
S2 C10 H10A 109.5 2_656 .
S2 C10 H10B 109.5 2_656 .
H10A C10 H10B 109.5 . .
S2 C10 H10C 109.5 2_656 .
H10A C10 H10C 109.5 . .
H10B C10 H10C 109.5 . .

loop_
_geom_bond_atom_site_label_1
_geom_bond_atom_site_label_2
_geom_bond_distance
_geom_bond_site_symmetry_2
Cu1 N1 1.987(4) .
Cu1 N1 1.987(4) 2_565
Cu1 Cl1 2.3350(16) .
Cu1 Cl1 2.3350(17) 2_565
Cu1 O3 2.453(3) 2_565
Cu1 O3 2.453(3) .
O1 C6 1.200(4) .
O2 C6 1.318(5) .
O2 H2 0.8200 .
N1 C2 1.354(5) .
N1 C1 1.356(5) .
C1 C3 1.371(6) .
C1 H1 0.9300 .
C2 C4 1.364(6) .
C2 H2A 0.9300 .
C3 C5 1.384(6) .
C3 H3 0.9300 .
C4 C5 1.391(5) .
C4 H4 0.9300 .
C5 C6 1.470(6) .
S1 O3 1.491(4) 1_655
S1 C8 1.780(5) .
S1 C7 1.784(5) .
S1 Cu1 3.561(2) 1_655
O3 S1 1.491(4) 1_455
C7 H7A 0.9600 .
C7 H7B 0.9600 .
C7 H7C 0.9600 .
C8 H8A 0.9600 .
C8 H8B 0.9600 .
C8 H8C 0.9600 .
S2 O4 1.511(4) 2_656
S2 C9 1.761(5) 2_656
S2 C10 1.775(5) 2_656
O4 S2 1.511(4) 2_656
C9 S2 1.761(5) 2_656
C9 H9A 0.9600 .
C9 H9B 0.9600 .
C9 H9C 0.9600 .
C10 S2 1.775(5) 2_656
C10 H10A 0.9600 .
C10 H10B 0.9600 .
C10 H10C 0.9600 .
